data_1542051
loop_
_publ_author_name
'Strunz, H.'

_publ_section_title
;
 Die Struktur von Rhodizit
;
_journal_name_full Naturwissenschaften
_journal_page_first 68
_journal_page_last 68
_journal_volume 31
_journal_year 1943
_chemical_formula_sum 'Al4 B9.9996 Be2.0004 K Li4 Na O27'
_chemical_name_systematic 'Li4 Na K Al4 Be3 B10 O27'
_space_group_IT_number 215
_symmetry_space_group_name_Hall 'P -4 2 3'
_symmetry_space_group_name_H-M 'P -4 3 m'
_cell_angle_alpha 90
_cell_angle_beta 90
_cell_angle_gamma 90
_cell_formula_units_Z 1
_cell_length_a 7.3
_cell_length_b 7.3
_cell_length_c 7.3
_cell_volume 389.017
_citation_journal_id_ASTM NATWAY
_cod_data_source_file Strunz_NATWAY_1943_1156.cif
_cod_data_source_block Al4B9.9996Be2.0004K1Li4Na1O27
_cod_original_formula_sum 'Al4 B9.9996 Be2.0004 K1 Li4 Na1 O27'
_cod_database_code 1542051

loop_
_symmetry_equiv_pos_as_xyz
x,y,z
y,-x,-z
-x,-y,z
-y,x,-z
x,-y,-z
-y,-x,z
-x,y,-z
y,x,z
z,x,y
x,-z,-y
-z,-x,y
-x,z,-y
z,-x,-y
-x,-z,y
-z,x,-y
x,z,y
y,z,x
y,-z,-x
-z,-y,x
-y,z,-x
z,y,x
-y,-z,x
-z,y,-x
z,-y,-x

loop_
_atom_site_label
_atom_site_type_symbol
_atom_site_fract_x
_atom_site_fract_y
_atom_site_fract_z
_atom_site_occupancy
_atom_site_U_iso_or_equiv
Be1 Be+2 0.125 0.125 0.375 0.1667 0.0
Na1 Na+1 0 0 0 0.5 0.0
Al1 Al+3 0.75 0.75 0.75 1 0.0
K2 K+1 0.5 0.5 0.5 0.5 0.0
O2 O-2 0.25 0.25 0 1 0.0
Na2 Na+1 0.5 0.5 0.5 0.5 0.0
B1 B+3 0.125 0.125 0.375 0.8333 0.0
K1 K+1 0 0 0 0.5 0.0
Li1 Li+1 0.25 0.25 0.25 1 0.0
O3 O-2 0 0 0.5 1 0.0
O1 O-2 0.25 0.25 0.5 1 0.0
